data_4061111
loop_
_publ_author_name
'Pittard, Karl A.'
'Lee, John P.'
'Cundari, Thomas R.'
'Gunnoe, T. Brent'
'Petersen, Jeffrey L.'

_publ_section_title
;
 Reactions of TpRu(CO)(NCMe)(Me) (Tp = Hydridotris(pyrazolyl)borate)
 with Heteroaromatic Substrates: Stoichiometric and Catalytic C--H
 Activation
;
_journal_coden_ASTM ORGND7
_journal_issue 23
_journal_name_full Organometallics
_journal_page_first 5514
_journal_page_last 5523
_journal_paper_doi 10.1021/om049508r
_journal_volume 23
_journal_year 2004
_chemical_formula_sum 'C16 H16 B N7 O Ru S'
_chemical_formula_weight 466.30
_space_group_IT_number 14
_symmetry_cell_setting monoclinic
_symmetry_space_group_name_Hall '-P 2yn'
_symmetry_space_group_name_H-M 'P 1 21/n 1'
_cell_angle_alpha 90.00
_cell_angle_beta 104.698(2)
_cell_angle_gamma 90.00
_cell_formula_units_Z 4
_cell_length_a 10.5469(9)
_cell_length_b 12.1519(11)
_cell_length_c 15.5119(13)
_cell_measurement_temperature 295(2)
_cell_volume 1923.0(3)
_diffrn_ambient_temperature 295(2)
_exptl_crystal_density_diffrn 1.611
_cod_original_sg_symbol_H-M 'P 21/n'
_cod_database_code 4061111

loop_
_symmetry_equiv_pos_as_xyz
'x, y, z'
'-x+1/2, y+1/2, -z+1/2'
'-x, -y, -z'
'x-1/2, -y-1/2, z-1/2'

loop_
_atom_site_label
_atom_site_type_symbol
_atom_site_fract_x
_atom_site_fract_y
_atom_site_fract_z
_atom_site_U_iso_or_equiv
_atom_site_adp_type
_atom_site_occupancy
_atom_site_symmetry_multiplicity
_atom_site_calc_flag
_atom_site_refinement_flags
_atom_site_disorder_assembly
_atom_site_disorder_group
Ru1 Ru 0.757213(8) 0.188421(8) 0.111560(5) 0.03622(3) Uani 1 1 d . . .
O1 O 0.62272(12) -0.02842(9) 0.07800(8) 0.0802(4) Uani 1 1 d . . .
N1 N 0.73328(9) 0.22093(8) -0.02210(6) 0.0391(3) Uani 1 1 d . A .
N2 N 0.83626(10) 0.25984(9) -0.05067(6) 0.0427(3) Uani 1 1 d . . .
N3 N 0.87078(9) 0.33642(8) 0.13640(6) 0.0406(3) Uani 1 1 d . A .
N4 N 0.95801(9) 0.35724(9) 0.08761(6) 0.0426(3) Uani 1 1 d . . .
N5 N 0.94217(9) 0.11478(9) 0.11013(6) 0.0436(3) Uani 1 1 d . A .
N6 N 1.01608(10) 0.16448(9) 0.06121(7) 0.0467(3) Uani 1 1 d . . .
N7 N 0.78779(10) 0.17182(9) 0.24541(6) 0.0439(3) Uani 1 1 d . A .
B1 B 0.97223(14) 0.27357(13) 0.01525(10) 0.0463(4) Uani 1 1 d . A .
H1A H 1.0408(13) 0.3032(9) -0.0182(8) 0.043(3) Uiso 1 1 d . . .
C1 C 0.63091(13) 0.21573(11) -0.09347(8) 0.0471(4) Uani 1 1 d . . .
H1 H 0.5478 0.1907 -0.0930 0.056 Uiso 1 1 calc R A .
C2 C 0.66686(14) 0.25301(13) -0.16797(8) 0.0565(4) Uani 1 1 d . A .
H2 H 0.6140 0.2588 -0.2257 0.068 Uiso 1 1 calc R . .
C3 C 0.79615(15) 0.27941(12) -0.13891(8) 0.0526(4) Uani 1 1 d . A .
H3 H 0.8483 0.3066 -0.1742 0.063 Uiso 1 1 calc R . .
C4 C 0.88753(13) 0.41501(11) 0.19839(8) 0.0511(4) Uani 1 1 d . . .
H4 H 0.8402 0.4209 0.2413 0.061 Uiso 1 1 calc R A .
C5 C 0.98547(15) 0.48639(12) 0.18959(9) 0.0604(4) Uani 1 1 d . A .
H5 H 1.0161 0.5479 0.2243 0.073 Uiso 1 1 calc R . .
C6 C 1.02747(13) 0.44756(11) 0.11935(9) 0.0531(4) Uani 1 1 d . A .
H6 H 1.0933 0.4785 0.0970 0.064 Uiso 1 1 calc R . .
C7 C 1.00753(14) 0.02673(12) 0.14746(9) 0.0560(4) Uani 1 1 d . . .
H7 H 0.9787 -0.0220 0.1846 0.067 Uiso 1 1 calc R A .
C8 C 1.12503(15) 0.01737(14) 0.12333(11) 0.0684(5) Uani 1 1 d . A .
H8 H 1.1885 -0.0371 0.1403 0.082 Uiso 1 1 calc R . .
C9 C 1.12718(13) 0.10572(13) 0.06906(10) 0.0615(4) Uani 1 1 d . A .
H9 H 1.1941 0.1226 0.0421 0.074 Uiso 1 1 calc R . .
C10 C 0.79465(13) 0.17237(11) 0.31907(8) 0.0477(4) Uani 1 1 d . . .
C11 C 0.79938(17) 0.17656(15) 0.41315(9) 0.0709(5) Uani 1 1 d . A .
H11A H 0.7781 0.2496 0.4286 0.106 Uiso 1 1 calc R . .
H11B H 0.8859 0.1576 0.4474 0.106 Uiso 1 1 calc R . .
H11C H 0.7373 0.1253 0.4259 0.106 Uiso 1 1 calc R . .
C12 C 0.67015(12) 0.05675(11) 0.08967(8) 0.0485(4) Uani 1 1 d . A .
C13 C 0.58937(16) 0.27561(16) 0.11424(10) 0.0436(5) Uani 0.6996(8) 1 d PD A 1
S1 S 0.46481(5) 0.22717(6) 0.15023(4) 0.07926(19) Uani 0.6996(8) 1 d PD A 1
C14 C 0.5684(2) 0.3895(2) 0.0963(2) 0.0841(10) Uani 0.6996(8) 1 d PD A 1
H14A H 0.6261 0.4336 0.0753 0.101 Uiso 0.6996(8) 1 calc PR A 1
C15 C 0.4463(2) 0.43092(19) 0.11392(14) 0.0648(7) Uani 0.6996(8) 1 d PD A 1
H15A H 0.4160 0.5028 0.1037 0.078 Uiso 0.6996(8) 1 calc PR A 1
C16 C 0.38523(11) 0.35138(11) 0.14652(8) 0.0636(7) Uani 0.6996(8) 1 d PD A 1
H16A H 0.3088 0.3617 0.1650 0.076 Uiso 0.6996(8) 1 calc PR A 1
C13' C 0.59112(11) 0.27480(11) 0.11382(8) 0.0544(15) Uani 0.3004(8) 1 d PRD A 2
S1' S 0.56861(11) 0.40445(11) 0.10873(8) 0.0672(5) Uani 0.3004(8) 1 d PRD A 2
C14' C 0.48571(11) 0.23407(11) 0.13993(8) 0.144(4) Uani 0.3004(8) 1 d PRD A 2
H14B H 0.4861 0.1608 0.1574 0.173 Uiso 0.3004(8) 1 d PR A 2
C15' C 0.3743(5) 0.3010(4) 0.1411(3) 0.0551(14) Uani 0.3004(8) 1 d PD A 2
H15B H 0.2922 0.2799 0.1472 0.066 Uiso 0.3004(8) 1 calc PR A 2
C16' C 0.4190(5) 0.4009(4) 0.1314(3) 0.0575(15) Uani 0.3004(8) 1 d PD A 2
H16B H 0.3722 0.4644 0.1365 0.069 Uiso 0.3004(8) 1 calc PR A 2

loop_
_atom_site_aniso_label
_atom_site_aniso_U_11
_atom_site_aniso_U_22
_atom_site_aniso_U_33
_atom_site_aniso_U_23
_atom_site_aniso_U_13
_atom_site_aniso_U_12
Ru1 0.03800(5) 0.03804(5) 0.03291(4) 0.00087(3) 0.00952(3) -0.00348(4)
O1 0.0971(7) 0.0563(6) 0.0824(7) -0.0008(5) 0.0140(6) -0.0320(5)
N1 0.0402(4) 0.0408(5) 0.0378(4) 0.0007(4) 0.0128(4) -0.0037(4)
N2 0.0487(5) 0.0440(5) 0.0374(4) 0.0000(4) 0.0149(4) -0.0066(4)
N3 0.0420(5) 0.0397(5) 0.0404(4) -0.0031(4) 0.0109(4) -0.0025(4)
N4 0.0396(5) 0.0410(5) 0.0471(5) 0.0008(4) 0.0108(4) -0.0054(4)
N5 0.0462(5) 0.0412(5) 0.0426(5) -0.0010(4) 0.0097(4) 0.0006(4)
N6 0.0407(5) 0.0499(6) 0.0507(5) -0.0037(5) 0.0137(4) 0.0005(4)
N7 0.0456(5) 0.0487(6) 0.0374(4) 0.0028(4) 0.0104(4) -0.0029(4)
B1 0.0446(6) 0.0489(8) 0.0492(7) -0.0002(6) 0.0192(5) -0.0080(6)
C1 0.0458(6) 0.0524(7) 0.0404(6) -0.0021(5) 0.0063(5) -0.0016(6)
C2 0.0656(8) 0.0645(9) 0.0351(5) 0.0011(6) 0.0045(5) -0.0029(7)
C3 0.0735(8) 0.0485(7) 0.0396(5) 0.0026(5) 0.0214(5) -0.0086(7)
C4 0.0556(7) 0.0486(7) 0.0484(6) -0.0088(6) 0.0121(5) 0.0008(6)
C5 0.0697(8) 0.0464(7) 0.0606(7) -0.0124(6) 0.0080(7) -0.0152(7)
C6 0.0498(6) 0.0437(7) 0.0627(7) 0.0021(6) 0.0085(6) -0.0116(6)
C7 0.0617(7) 0.0437(7) 0.0564(7) 0.0023(6) 0.0037(6) 0.0054(6)
C8 0.0564(7) 0.0595(9) 0.0845(10) -0.0066(8) 0.0089(7) 0.0179(7)
C9 0.0456(6) 0.0659(9) 0.0754(8) -0.0089(7) 0.0197(6) 0.0056(7)
C10 0.0456(6) 0.0539(8) 0.0433(6) 0.0034(5) 0.0108(5) -0.0064(5)
C11 0.0755(9) 0.0973(13) 0.0431(7) -0.0020(7) 0.0209(7) -0.0102(9)
C12 0.0539(6) 0.0493(7) 0.0420(5) 0.0023(5) 0.0114(5) -0.0077(6)
C13 0.0401(8) 0.0592(11) 0.0336(7) -0.0105(7) 0.0132(6) 0.0054(8)
S1 0.0497(2) 0.1007(4) 0.0974(3) 0.0471(3) 0.0371(2) 0.0151(3)
C14 0.0613(12) 0.0746(17) 0.121(2) 0.0124(15) 0.0322(12) 0.0087(12)
C15 0.0663(12) 0.0572(12) 0.0625(11) -0.0116(10) 0.0010(10) 0.0103(10)
C16 0.0531(9) 0.0874(15) 0.0568(10) 0.0147(11) 0.0259(8) 0.0222(11)
C13' 0.051(3) 0.064(3) 0.039(2) 0.025(2) -0.0029(19) -0.010(2)
S1' 0.0464(6) 0.0490(7) 0.1025(10) -0.0138(7) 0.0118(6) 0.0010(6)
C14' 0.073(5) 0.106(5) 0.254(10) 0.094(6) 0.042(5) 0.029(4)
C15' 0.059(2) 0.070(3) 0.040(2) 0.0064(19) 0.0174(18) -0.011(2)
C16' 0.066(3) 0.051(3) 0.058(2) -0.008(2) 0.022(2) 0.007(2)

loop_
_geom_bond_atom_site_label_1
_geom_bond_atom_site_label_2
_geom_bond_distance
_geom_bond_site_symmetry_2
_geom_bond_publ_flag
Ru1 C12 1.8331(13) . ?
Ru1 N7 2.0288(10) . ?
Ru1 C13' 2.050(2) . ?
Ru1 N1 2.0622(9) . ?
Ru1 C13 2.0725(18) . ?
Ru1 N3 2.1409(10) . ?
Ru1 N5 2.1514(10) . ?
O1 C12 1.1438(17) . ?
N1 C1 1.3374(14) . ?
N1 N2 1.3580(15) . ?
N2 C3 1.3472(15) . ?
N2 B1 1.5446(16) . ?
N3 C4 1.3348(16) . ?
N3 N4 1.3550(15) . ?
N4 C6 1.3420(16) . ?
N4 B1 1.5498(19) . ?
N5 C7 1.3239(17) . ?
N5 N6 1.3596(16) . ?
N6 C9 1.3511(18) . ?
N6 B1 1.5206(19) . ?
N7 C10 1.1264(16) . ?
C1 C2 1.381(2) . ?
C2 C3 1.361(2) . ?
C4 C5 1.382(2) . ?
C5 C6 1.361(2) . ?
C7 C8 1.387(2) . ?
C8 C9 1.368(2) . ?
C10 C11 1.448(2) . ?
C13 C14 1.418(3) . ?
C13 S1 1.6602(19) . ?
S1 C16 1.7209(15) . ?
C14 C15 1.471(4) . ?
C15 C16 1.331(3) . ?
C13' C14' 1.37(2) . ?
C13' S1' 1.59(2) . ?
S1' C16' 1.70(1) . ?
C14' C15' 1.43(1) . ?
C15' C16' 1.33(1) . ?
